data_2213397
loop_
_publ_author_name
'Xu-Sheng Gao'
'Yong-Min Wan'
'Qin Zhou'
'Yuan-Xiang Shi'
'Jin-Tang Wang'

_publ_section_title
;
 Aqua(salicylidene-\b-alaninato-\k^2^<i>O</i>,<i>O</i>')potassium(I)
;
_journal_coeditor_code HK2219
_journal_issue 5
_journal_name_full 'Acta Crystallographica Section E'
_journal_page_first m1417
_journal_page_last m1418
_journal_paper_doi 10.1107/S1600536807017199
_journal_volume 63
_journal_year 2007
_chemical_formula_iupac '[K (C10 H9 N O3) (H2 O1)]'
_chemical_formula_moiety 'C10 H11 K N O4'
_chemical_formula_sum 'C10 H11 K N O4'
_chemical_formula_weight 248.30
_chemical_name_systematic
;
Aqua(salicylidene-\b-alaninato-\k^2^O,O')potassium(I)
;
_space_group_IT_number 14
_symmetry_cell_setting monoclinic
_symmetry_space_group_name_Hall '-P 2ybc'
_symmetry_space_group_name_H-M 'P 1 21/c 1'
_atom_sites_solution_hydrogens geom
_atom_sites_solution_primary direct
_atom_sites_solution_secondary difmap
_audit_creation_method SHELXL-97
_cell_angle_alpha 90.00
_cell_angle_beta 100.29(3)
_cell_angle_gamma 90.00
_cell_formula_units_Z 4
_cell_length_a 17.792(4)
_cell_length_b 7.9920(16)
_cell_length_c 8.3590(17)
_cell_measurement_reflns_used 25
_cell_measurement_temperature 294(2)
_cell_measurement_theta_max 12
_cell_measurement_theta_min 9
_cell_volume 1169.5(4)
_computing_cell_refinement 'CAD-4 Software'
_computing_data_collection 'CAD-4 Software (Enraf--Nonius, 1989)'
_computing_data_reduction 'XCAD4 (Harms & Wocadlo, 1995)'
_computing_molecular_graphics 'SHELXTL (Bruker, 2000)'
_computing_publication_material SHELXTL
_computing_structure_refinement 'SHELXL97 (Sheldrick, 1997)'
_computing_structure_solution 'SHELXS97 (Sheldrick, 1997)'
_diffrn_ambient_temperature 294(2)
_diffrn_measured_fraction_theta_full 0.999
_diffrn_measured_fraction_theta_max 0.999
_diffrn_measurement_device_type 'Nonius CAD-4'
_diffrn_measurement_method \w/2\q
_diffrn_radiation_monochromator graphite
_diffrn_radiation_source 'fine-focus sealed tube'
_diffrn_radiation_type MoK\a
_diffrn_radiation_wavelength 0.71073
_diffrn_reflns_av_R_equivalents 0.0000
_diffrn_reflns_av_sigmaI/netI 0.0601
_diffrn_reflns_limit_h_max 21
_diffrn_reflns_limit_h_min -21
_diffrn_reflns_limit_k_max 9
_diffrn_reflns_limit_k_min 0
_diffrn_reflns_limit_l_max 10
_diffrn_reflns_limit_l_min 0
_diffrn_reflns_number 2289
_diffrn_reflns_theta_full 25.97
_diffrn_reflns_theta_max 25.97
_diffrn_reflns_theta_min 1.16
_diffrn_standards_decay_% 0
_diffrn_standards_interval_time 120
_diffrn_standards_number 3
_exptl_absorpt_coefficient_mu 0.452
_exptl_absorpt_correction_T_max 0.9562
_exptl_absorpt_correction_T_min 0.8763
_exptl_absorpt_correction_type psi-scan
_exptl_absorpt_process_details '(North <i>et al.</i>,  1968)'
_exptl_crystal_colour colorless
_exptl_crystal_density_diffrn 1.410
_exptl_crystal_density_method 'not measured'
_exptl_crystal_description Block
_exptl_crystal_F_000 516
_exptl_crystal_size_max 0.30
_exptl_crystal_size_mid 0.30
_exptl_crystal_size_min 0.10
_refine_diff_density_max 0.402
_refine_diff_density_min -0.400
_refine_ls_extinction_method none
_refine_ls_goodness_of_fit_ref 1.029
_refine_ls_hydrogen_treatment constr
_refine_ls_matrix_type full
_refine_ls_number_parameters 136
_refine_ls_number_reflns 2289
_refine_ls_number_restraints 0
_refine_ls_restrained_S_all 1.029
_refine_ls_R_factor_all 0.1001
_refine_ls_R_factor_gt 0.0597
_refine_ls_shift/su_max 0.000
_refine_ls_shift/su_mean 0.000
_refine_ls_structure_factor_coef Fsqd
_refine_ls_weighting_details 'calc w=1/[\s^2^(Fo^2^)+(0.0497P)^2^+0.8368P] where P=(Fo^2^+2Fc^2^)/3'
_refine_ls_weighting_scheme calc
_refine_ls_wR_factor_gt 0.1274
_refine_ls_wR_factor_ref 0.1416
_reflns_number_gt 1477
_reflns_number_total 2289
_reflns_threshold_expression I>2\s(I)
_cod_data_source_file hk2219.cif
_cod_data_source_block I
_cod_original_sg_symbol_Hall '-P 2yc'
_cod_original_sg_symbol_H-M 'P 21/c'
_cod_database_code 2213397
_cod_database_fobs_code 2213397

loop_
_symmetry_equiv_pos_as_xyz
'x, y, z'
'-x, y+1/2, -z+1/2'
'-x, -y, -z'
'x, -y-1/2, z-1/2'

loop_
_atom_site_type_symbol
_atom_site_label
_atom_site_fract_x
_atom_site_fract_y
_atom_site_fract_z
_atom_site_U_iso_or_equiv
_atom_site_adp_type
_atom_site_calc_flag
_atom_site_refinement_flags
_atom_site_occupancy
K K1 0.09787(5) 0.29832(11) 0.46274(10) 0.0450(3) Uani d . 1
O O1 0.24818(16) 0.3775(4) 0.5024(3) 0.0613(8) Uani d . 1
O O2 0.11341(15) 0.4556(3) 0.1794(3) 0.0444(7) Uani d . 1
O O3 0.05205(16) 0.6977(4) 0.1716(4) 0.0617(8) Uani d . 1
O O1W 0.06474(10) 0.4638(2) 0.7220(2) 0.0593(8) Uani d . 1
H H4B 0.0116 0.4980 0.7058 0.071 Uiso calc R 1
H H4A 0.0974 0.5605 0.7495 0.071 Uiso calc R 1
N N1 0.27039(10) 0.5358(2) 0.2451(2) 0.0485(8) Uani d R 1
C C1 0.31233(10) 0.4326(2) 0.5746(2) 0.0507(10) Uani d R 1
C C2 0.34179(10) 0.3983(2) 0.7406(2) 0.0665(13) Uani d R 1
H H2 0.3131 0.3329 0.7994 0.080 Uiso calc R 1
C C3 0.4114(3) 0.4586(7) 0.8173(6) 0.0765(15) Uani d . 1
H H3 0.4286 0.4325 0.9261 0.092 Uiso calc R 1
C C4 0.4568(3) 0.5579(7) 0.7361(6) 0.0733(14) Uani d . 1
H H4 0.5037 0.5977 0.7896 0.088 Uiso calc R 1
C C5 0.4312(2) 0.5953(6) 0.5775(6) 0.0643(13) Uani d . 1
H H5 0.4615 0.6613 0.5228 0.077 Uiso calc R 1
C C6 0.3602(2) 0.5373(5) 0.4926(5) 0.0488(10) Uani d . 1
C C7 0.3354(2) 0.5822(5) 0.3285(5) 0.0524(11) Uani d . 1
H H7 0.3672 0.6483 0.2780 0.063 Uiso calc R 1
C C8 0.2400(2) 0.5883(6) 0.0790(5) 0.0551(11) Uani d . 1
H H8A 0.2270 0.4906 0.0108 0.066 Uiso calc R 1
H H8B 0.2783 0.6517 0.0359 0.066 Uiso calc R 1
C C9 0.1697(2) 0.6948(5) 0.0771(5) 0.0495(10) Uani d . 1
H H9A 0.1498 0.7274 -0.0342 0.059 Uiso calc R 1
H H9B 0.1843 0.7960 0.1389 0.059 Uiso calc R 1
C C10 0.1065(2) 0.6081(5) 0.1470(4) 0.0391(9) Uani d . 1

loop_
_atom_site_aniso_label
_atom_site_aniso_U_11
_atom_site_aniso_U_22
_atom_site_aniso_U_33
_atom_site_aniso_U_12
_atom_site_aniso_U_13
_atom_site_aniso_U_23
K1 0.0558(5) 0.0399(5) 0.0398(4) -0.0051(4) 0.0102(4) 0.0048(4)
O1 0.0562(17) 0.066(2) 0.0624(19) -0.0135(16) 0.0133(15) 0.0083(16)
O2 0.0620(17) 0.0295(15) 0.0441(15) -0.0014(12) 0.0158(13) 0.0026(12)
O3 0.0577(17) 0.0392(16) 0.092(2) 0.0053(15) 0.0224(16) -0.0063(16)
O1W 0.0700(19) 0.0378(16) 0.074(2) 0.0004(14) 0.0243(16) 0.0033(15)
N1 0.0465(19) 0.050(2) 0.050(2) -0.0004(17) 0.0135(16) 0.0027(17)
C1 0.051(2) 0.044(2) 0.057(3) 0.009(2) 0.010(2) -0.002(2)
C2 0.076(3) 0.057(3) 0.069(3) 0.009(3) 0.019(3) 0.005(3)
C3 0.079(4) 0.086(4) 0.056(3) 0.018(3) -0.008(3) -0.003(3)
C4 0.057(3) 0.087(4) 0.073(3) 0.000(3) 0.004(3) -0.015(3)
C5 0.048(2) 0.073(3) 0.075(3) -0.003(2) 0.019(2) -0.016(3)
C6 0.039(2) 0.050(2) 0.060(3) 0.0070(19) 0.016(2) -0.003(2)
C7 0.048(2) 0.047(2) 0.068(3) -0.002(2) 0.027(2) -0.002(2)
C8 0.058(3) 0.064(3) 0.048(2) -0.013(2) 0.022(2) 0.001(2)
C9 0.059(2) 0.045(2) 0.045(2) -0.008(2) 0.0093(19) 0.011(2)
C10 0.052(2) 0.032(2) 0.0331(19) -0.0063(18) 0.0049(17) -0.0006(16)

loop_
_atom_type_symbol
_atom_type_description
_atom_type_scat_dispersion_real
_atom_type_scat_dispersion_imag
_atom_type_scat_source
C C 0.0033 0.0016 'International Tables Vol C Tables 4.2.6.8 and 6.1.1.4'
H H 0.0000 0.0000 'International Tables Vol C Tables 4.2.6.8 and 6.1.1.4'
N N 0.0061 0.0033 'International Tables Vol C Tables 4.2.6.8 and 6.1.1.4'
O O 0.0106 0.0060 'International Tables Vol C Tables 4.2.6.8 and 6.1.1.4'
K K 0.2009 0.2494 'International Tables Vol C Tables 4.2.6.8 and 6.1.1.4'

loop_
_geom_angle_atom_site_label_1
_geom_angle_atom_site_label_2
_geom_angle_atom_site_label_3
_geom_angle_site_symmetry_1
_geom_angle_site_symmetry_3
_geom_angle
_geom_angle_publ_flag
O1W K1 O2 . 4_566 80.81(7) yes
O1W K1 O1 . . 98.05(8) yes
O2 K1 O1 4_566 . 96.48(9) yes
O1W K1 O2 . . 122.77(7) yes
O2 K1 O2 4_566 . 155.59(8) yes
O1 K1 O2 . . 75.45(9) yes
O1W K1 O3 . 2_545 97.66(8) yes
O2 K1 O3 4_566 2_545 91.66(9) yes
O1 K1 O3 . 2_545 163.28(9) yes
O2 K1 O3 . 2_545 91.19(9) yes
O1W K1 O1W . 4_565 150.37(7) yes
O2 K1 O1W 4_566 4_565 84.61(7) yes
O1 K1 O1W . 4_565 109.16(8) yes
O2 K1 O1W . 4_565 76.71(7) yes
O3 K1 O1W 2_545 4_565 57.00(7) yes
O1W K1 K1 . 4_566 42.21(4) ?
O2 K1 K1 4_566 4_566 38.94(5) ?
O1 K1 K1 . 4_566 95.48(7) ?
O2 K1 K1 . 4_566 162.10(6) ?
O3 K1 K1 2_545 4_566 100.00(7) ?
O1W K1 K1 4_565 4_566 121.13(5) ?
O1W K1 K1 . 4_565 156.81(5) ?
O2 K1 K1 4_566 4_565 120.32(7) ?
O1 K1 K1 . 4_565 89.39(7) ?
O2 K1 K1 . 4_565 38.30(5) ?
O3 K1 K1 2_545 4_565 73.90(7) ?
O1W K1 K1 4_565 4_565 38.72(4) ?
K1 K1 K1 4_566 4_565 159.06(5) ?
O1W K1 K1 . 3_566 46.14(4) ?
O2 K1 K1 4_566 3_566 113.69(6) ?
O1 K1 K1 . 3_566 122.87(8) ?
O2 K1 K1 . 3_566 89.53(6) ?
O3 K1 K1 2_545 3_566 65.94(6) ?
O1W K1 K1 4_565 3_566 120.49(5) ?
K1 K1 K1 4_566 3_566 82.46(3) ?
K1 K1 K1 4_565 3_566 111.84(3) ?
C1 O1 K1 . . 157.2(2) yes
C10 O2 K1 . 4_565 126.4(2) yes
C10 O2 K1 . . 127.9(2) yes
K1 O2 K1 4_565 . 102.77(8) yes
C10 O3 K1 . 2 143.4(3) yes
K1 O1W K1 . 4_566 99.07(6) yes
K1 O1W H4B . . 112.0 ?
K1 O1W H4B 4_566 . 112.0 ?
K1 O1W H4A . . 112.0 ?
K1 O1W H4A 4_566 . 112.0 ?
H4B O1W H4A . . 109.6 ?
C7 N1 C8 . . 125.1(3) yes
O1 C1 C2 . . 122.76(15) yes
O1 C1 C6 . . 121.9(2) yes
C2 C1 C6 . . 115.35(18) ?
C3 C2 C1 . . 122.1(2) ?
C3 C2 H2 . . 118.9 ?
C1 C2 H2 . . 118.9 ?
C2 C3 C4 . . 121.6(4) ?
C2 C3 H3 . . 119.2 ?
C4 C3 H3 . . 119.2 ?
C5 C4 C3 . . 118.7(5) ?
C5 C4 H4 . . 120.6 ?
C3 C4 H4 . . 120.6 ?
C4 C5 C6 . . 122.2(5) ?
C4 C5 H5 . . 118.9 ?
C6 C5 H5 . . 118.9 ?
C7 C6 C5 . . 120.1(4) ?
C7 C6 C1 . . 119.9(3) ?
C5 C6 C1 . . 120.0(4) ?
N1 C7 C6 . . 123.1(4) yes
N1 C7 H7 . . 118.4 ?
C6 C7 H7 . . 118.4 ?
N1 C8 C9 . . 109.7(3) yes
N1 C8 H8A . . 109.7 ?
C9 C8 H8A . . 109.7 ?
N1 C8 H8B . . 109.7 ?
C9 C8 H8B . . 109.7 ?
H8A C8 H8B . . 108.2 ?
C8 C9 C10 . . 113.9(3) ?
C8 C9 H9A . . 108.8 ?
C10 C9 H9A . . 108.8 ?
C8 C9 H9B . . 108.8 ?
C10 C9 H9B . . 108.8 ?
H9A C9 H9B . . 107.7 ?
O2 C10 O3 . . 124.8(4) yes
O2 C10 C9 . . 118.4(3) yes
O3 C10 C9 . . 116.7(3) yes

loop_
_geom_bond_atom_site_label_1
_geom_bond_atom_site_label_2
_geom_bond_site_symmetry_2
_geom_bond_distance
_geom_bond_publ_flag
K1 O1W . 2.692(2) yes
K1 O2 4_566 2.701(3) yes
K1 O1 . 2.710(3) yes
K1 O2 . 2.739(3) yes
K1 O3 2_545 2.820(3) yes
K1 O1W 4_565 2.891(2) yes
K1 K1 4_566 4.2503(9) ?
K1 K1 4_565 4.2503(9) ?
K1 K1 3_566 4.8665(19) ?
O1 C1 . 1.271(3) yes
O2 C10 . 1.250(4) ?
O2 K1 4_565 2.701(3) ?
O3 C10 . 1.251(4) yes
O3 K1 2 2.820(3) ?
O1W K1 4_566 2.891(2) yes
O1W H4B . 0.9700 ?
O1W H4A . 0.9700 ?
N1 C7 . 1.293(5) yes
N1 C8 . 1.458(4) yes
C1 C2 . 1.4192 ?
C1 C6 . 1.451(4) ?
C2 C3 . 1.377(5) ?
C2 H2 . 0.9300 ?
C3 C4 . 1.391(7) ?
C3 H3 . 0.9300 ?
C4 C5 . 1.356(6) ?
C4 H4 . 0.9300 ?
C5 C6 . 1.413(6) ?
C5 H5 . 0.9300 ?
C6 C7 . 1.410(6) ?
C7 H7 . 0.9300 ?
C8 C9 . 1.510(6) ?
C8 H8A . 0.9700 ?
C8 H8B . 0.9700 ?
C9 C10 . 1.523(5) ?
C9 H9A . 0.9700 ?
C9 H9B . 0.9700 ?

loop_
_geom_hbond_atom_site_label_D
_geom_hbond_atom_site_label_H
_geom_hbond_atom_site_label_A
_geom_hbond_site_symmetry_A
_geom_hbond_distance_DH
_geom_hbond_distance_HA
_geom_hbond_distance_DA
_geom_hbond_angle_DHA
O1W H4B O2 3_566 0.97 2.60 3.475(3) 149.8
O1W H4A O3 4_576 0.97 2.15 2.741(3) 117.9

loop_
_geom_torsion_atom_site_label_1
_geom_torsion_atom_site_label_2
_geom_torsion_atom_site_label_3
_geom_torsion_atom_site_label_4
_geom_torsion_site_symmetry_1
_geom_torsion_site_symmetry_4
_geom_torsion
O1W K1 O1 C1 . . 12.6(5)
O2 K1 O1 C1 4_566 . -69.0(6)
O2 K1 O1 C1 . . 134.5(6)
O3 K1 O1 C1 2_545 . 172.4(4)
O1W K1 O1 C1 4_565 . -155.5(5)
K1 K1 O1 C1 4_566 . -29.8(6)
K1 K1 O1 C1 4_565 . 170.6(6)
K1 K1 O1 C1 3_566 . 54.7(6)
O1W K1 O2 C10 . . -0.4(3)
O2 K1 O2 C10 4_566 . -163.9(2)
O1 K1 O2 C10 . . -90.7(3)
O3 K1 O2 C10 2_545 . 99.5(3)
O1W K1 O2 C10 4_565 . 155.1(3)
K1 K1 O2 C10 4_566 . -29.6(4)
K1 K1 O2 C10 4_565 . 161.2(4)
K1 K1 O2 C10 3_566 . 33.5(3)
O1W K1 O2 K1 . 4_565 -161.60(6)
O2 K1 O2 K1 4_566 4_565 35.0(3)
O1 K1 O2 K1 . 4_565 108.12(10)
O3 K1 O2 K1 2_545 4_565 -61.70(10)
O1W K1 O2 K1 4_565 4_565 -6.08(7)
K1 K1 O2 K1 4_566 4_565 169.26(11)
K1 K1 O2 K1 3_566 4_565 -127.63(7)
O2 K1 O1W K1 4_566 4_566 6.02(7)
O1 K1 O1W K1 . 4_566 -89.29(8)
O2 K1 O1W K1 . 4_566 -167.13(7)
O3 K1 O1W K1 2_545 4_566 96.47(8)
O1W K1 O1W K1 4_565 4_566 67.52(17)
K1 K1 O1W K1 4_565 4_566 163.08(8)
K1 K1 O1W K1 3_566 4_566 142.08(8)
K1 O1 C1 C2 . . 42.5(6)
K1 O1 C1 C6 . . -136.7(5)
O1 C1 C2 C3 . . 179.9(4)
C6 C1 C2 C3 . . -0.8(3)
C1 C2 C3 C4 . . 0.4(6)
C2 C3 C4 C5 . . 0.0(7)
C3 C4 C5 C6 . . 0.2(7)
C4 C5 C6 C7 . . 178.8(4)
C4 C5 C6 C1 . . -0.7(6)
O1 C1 C6 C7 . . 0.8(5)
C2 C1 C6 C7 . . -178.5(3)
O1 C1 C6 C5 . . -179.8(3)
C2 C1 C6 C5 . . 0.9(4)
C8 N1 C7 C6 . . 175.6(4)
C5 C6 C7 N1 . . -178.7(4)
C1 C6 C7 N1 . . 0.8(6)
C7 N1 C8 C9 . . -113.6(4)
N1 C8 C9 C10 . . -57.8(4)
K1 O2 C10 O3 4_565 . 108.7(4)
K1 O2 C10 O3 . . -48.3(5)
K1 O2 C10 C9 4_565 . -73.3(4)
K1 O2 C10 C9 . . 129.7(3)
K1 O3 C10 O2 2 . -84.8(5)
K1 O3 C10 C9 2 . 97.3(4)
C8 C9 C10 O2 . . -8.8(5)
C8 C9 C10 O3 . . 169.4(3)
